data_7039210
loop_
_publ_author_name
'Andrew, Rhiann E.'
'Storey, Caroline M.'
'Chaplin, Adrian B.'

_publ_section_title
;
 Well-defined coinage metal transfer agents for the synthesis of NHC-based
 nickel, rhodium and palladium macrocycles.
;
_journal_issue 21
_journal_name_full 'Dalton transactions (Cambridge, England : 2003)'
_journal_page_first 8937
_journal_page_last 8944
_journal_paper_doi 10.1039/c6dt01263a
_journal_volume 45
_journal_year 2016
_chemical_formula_moiety 'C50 H70 Br4 Cu4 N10'
_chemical_formula_sum 'C50 H70 Br4 Cu4 N10'
_chemical_formula_weight 1384.96
_chemical_melting_point ?
_space_group_crystal_system triclinic
_space_group_IT_number 2
_space_group_name_Hall '-P 1'
_space_group_name_H-M_alt 'P -1'
_symmetry_space_group_name_Hall '-P 1'
_symmetry_space_group_name_H-M 'P -1'
_atom_sites_solution_hydrogens geom
_atom_sites_solution_primary direct
_atom_sites_solution_secondary difmap
_audit_creation_date 2015-12-22
_audit_creation_method
;
Olex2 1.2
(compiled 2015.09.30 svn.r3233 for OlexSys, GUI svn.r5103)
;
_audit_update_record
;
2016-03-24 deposited with the CCDC.
2016-04-28 downloaded from the CCDC.
;
_cell_angle_alpha 100.004(2)
_cell_angle_beta 96.750(2)
_cell_angle_gamma 106.179(2)
_cell_formula_units_Z 1
_cell_length_a 8.2779(2)
_cell_length_b 10.9565(3)
_cell_length_c 15.7732(5)
_cell_measurement_reflns_used 9778
_cell_measurement_temperature 150(2)
_cell_measurement_theta_max 33.6760
_cell_measurement_theta_min 2.9530
_cell_volume 1332.04(7)
_computing_cell_refinement
;
CrysAlisPro, Agilent Technologies,
Version 1.171.37.35 (release 13-08-2014 CrysAlis171 .NET)
(compiled Aug 13 2014,18:06:01)
;
_computing_data_collection
;
CrysAlisPro, Agilent Technologies,
Version 1.171.37.35 (release 13-08-2014 CrysAlis171 .NET)
(compiled Aug 13 2014,18:06:01)
;
_computing_data_reduction
;
CrysAlisPro, Agilent Technologies,
Version 1.171.37.35 (release 13-08-2014 CrysAlis171 .NET)
(compiled Aug 13 2014,18:06:01)
;
_computing_molecular_graphics 'Olex2 (Dolomanov et al., 2009)'
_computing_publication_material 'Olex2 (Dolomanov et al., 2009)'
_computing_structure_refinement 'ShelXL (Sheldrick, 2015)'
_computing_structure_solution 'ShelXT (Sheldrick, 2015)'
_diffrn_ambient_temperature 150(2)
_diffrn_detector 'CCD plate'
_diffrn_detector_area_resol_mean 10.2833
_diffrn_detector_type Ruby
_diffrn_measured_fraction_theta_full 0.999
_diffrn_measured_fraction_theta_max 0.999
_diffrn_measurement_details
;
  1 omega   -3.00   99.00   1.0000   30.0000
omega____ theta____ kappa____ phi______ frames
    -       23.1653   38.0000    0.0000 102

  2 omega   35.00  113.00   1.0000   30.0000
omega____ theta____ kappa____ phi______ frames
    -       23.1653  178.0000  120.0000 78

  3 omega  -10.00  102.00   1.0000   30.0000
omega____ theta____ kappa____ phi______ frames
    -       23.1653   77.0000 -150.0000 112

  4 omega   35.00  113.00   1.0000   30.0000
omega____ theta____ kappa____ phi______ frames
    -       23.1653  178.0000 -180.0000 78

  5 omega -114.00  -57.00   1.0000   30.0000
omega____ theta____ kappa____ phi______ frames
    -      -24.2590 -178.0000   60.0000 57

  6 omega -101.00    9.00   1.0000   30.0000
omega____ theta____ kappa____ phi______ frames
    -      -24.2590  -77.0000  -90.0000 110

  7 omega -107.00  -81.00   1.0000   30.0000
omega____ theta____ kappa____ phi______ frames
    -      -24.2590 -178.0000  -60.0000 26

  8 omega -106.00    5.00   1.0000   30.0000
omega____ theta____ kappa____ phi______ frames
    -      -24.2590  -19.0000  -90.0000 111
;
_diffrn_measurement_device 'four-circle diffractometer'
_diffrn_measurement_device_type 'Oxford Diffraction: Xcalibur, Ruby, Gemini'
_diffrn_measurement_method '\w scans'
_diffrn_orient_matrix_UB_11 -0.0588700000
_diffrn_orient_matrix_UB_12 -0.0636901000
_diffrn_orient_matrix_UB_13 -0.0117386000
_diffrn_orient_matrix_UB_21 -0.0413451000
_diffrn_orient_matrix_UB_22 0.0153421000
_diffrn_orient_matrix_UB_23 0.0354872000
_diffrn_orient_matrix_UB_31 -0.0551169000
_diffrn_orient_matrix_UB_32 0.0218034000
_diffrn_orient_matrix_UB_33 -0.0274628000
_diffrn_radiation_monochromator graphite
_diffrn_radiation_probe x-ray
_diffrn_radiation_type MoK\a
_diffrn_radiation_wavelength 0.71073
_diffrn_reflns_av_R_equivalents 0.0392
_diffrn_reflns_av_unetI/netI 0.0378
_diffrn_reflns_Laue_measured_fraction_full 0.999
_diffrn_reflns_Laue_measured_fraction_max 0.999
_diffrn_reflns_limit_h_max 10
_diffrn_reflns_limit_h_min -10
_diffrn_reflns_limit_k_max 14
_diffrn_reflns_limit_k_min -14
_diffrn_reflns_limit_l_max 20
_diffrn_reflns_limit_l_min -16
_diffrn_reflns_number 19990
_diffrn_reflns_point_group_measured_fraction_full 0.999
_diffrn_reflns_point_group_measured_fraction_max 0.999
_diffrn_reflns_theta_full 27.100
_diffrn_reflns_theta_max 27.100
_diffrn_reflns_theta_min 2.957
_diffrn_source 'Enhance (Mo) X-ray Source'
_exptl_absorpt_coefficient_mu 4.620
_exptl_absorpt_correction_T_max 1.00000
_exptl_absorpt_correction_T_min 0.63270
_exptl_absorpt_correction_type multi-scan
_exptl_absorpt_process_details
;
CrysAlisPro, Agilent Technologies,
Version 1.171.37.35 (release 13-08-2014 CrysAlis171 .NET)
(compiled Aug 13 2014,18:06:01)
Empirical absorption correction using spherical harmonics,
 implemented in SCALE3 ABSPACK scaling algorithm.
;
_exptl_crystal_colour 'pale yellow'
_exptl_crystal_density_diffrn 1.727
_exptl_crystal_density_meas ?
_exptl_crystal_description plate
_exptl_crystal_F_000 696
_exptl_crystal_recrystallization_method 'Crystals grown from CH2Cl2-pentane at 293 K'
_exptl_crystal_size_max 0.2
_exptl_crystal_size_mid 0.15
_exptl_crystal_size_min 0.02
_refine_diff_density_max 0.614
_refine_diff_density_min -0.743
_refine_diff_density_rms 0.086
_refine_ls_extinction_method none
_refine_ls_goodness_of_fit_ref 1.036
_refine_ls_hydrogen_treatment constr
_refine_ls_matrix_type full
_refine_ls_number_parameters 307
_refine_ls_number_reflns 5863
_refine_ls_number_restraints 0
_refine_ls_restrained_S_all 1.036
_refine_ls_R_factor_all 0.0403
_refine_ls_R_factor_gt 0.0292
_refine_ls_shift/su_max 0.001
_refine_ls_shift/su_mean 0.000
_refine_ls_structure_factor_coef Fsqd
_refine_ls_weighting_details 'w=1/[\s^2^(Fo^2^)+(0.0294P)^2^+0.6463P] where P=(Fo^2^+2Fc^2^)/3'
_refine_ls_weighting_scheme calc
_refine_ls_wR_factor_gt 0.0641
_refine_ls_wR_factor_ref 0.0685
_reflns_Friedel_coverage 0.000
_reflns_number_gt 4916
_reflns_number_total 5863
_reflns_threshold_expression 'I > 2\s(I)'
_cod_data_source_file c6dt01263a2.cif
_cod_data_source_block 0156abc15
_cod_depositor_comments
;
The following automatic conversions were performed:

'_chemical_melting_point' value 'not measured' was changed to '?' -
the value is undefined or not given.

'_exptl_crystal_density_meas' value 'not measured' was changed to '?'
- the value is perceived as not measured.

Automatic conversion script
Id: cif_fix_values 4268 2015-11-12 08:31:59Z antanas 

 Adding full bibliography for 7039209--7039212.cif.
;
_cod_original_cell_volume 1332.03(6)
_cod_database_code 7039210
_shelx_space_group_comment
;
The symmetry employed for this shelxl refinement is uniquely defined
by the following loop, which should always be used as a source of
symmetry information in preference to the above space-group names.
They are only intended as comments.
;
_olex2_refinement_description
;
1. Fixed Uiso
 At 1.2 times of:
  All C(H) groups, All C(H,H) groups
2.a Secondary CH2 refined with riding coordinates:
 C16(H16A,H16B), C22(H22A,H22B), C28(H28A,H28B), C29(H29A,H29B), C30(H30A,
 H30B), C31(H31A,H31B), C32(H32A,H32B), C33(H33A,H33B), C34(H34A,H34B),
 C35(H35A,H35B), C36(H36A,H36B), C37(H37A,H37B), C38(H38A,H38B), C39(H39A,H39B)
2.b Aromatic/amide H refined with riding coordinates:
 C12(H12), C13(H13), C14(H14), C20(H20), C21(H21), C26(H26), C27(H27)
;
_shelx_shelxl_version_number 2014/7
_olex2_submission_special_instructions 'No special instructions were received'

loop_
_space_group_symop_operation_xyz
'x, y, z'
'-x, -y, -z'

loop_
_atom_site_label
_atom_site_type_symbol
_atom_site_fract_x
_atom_site_fract_y
_atom_site_fract_z
_atom_site_U_iso_or_equiv
_atom_site_adp_type
_atom_site_occupancy
_atom_site_site_symmetry_order
_atom_site_calc_flag
_atom_site_refinement_flags_posn
Br3 Br 0.30208(3) 0.35777(2) 0.50683(2) 0.02125(7) Uani 1 1 d .
Br4 Br 0.44892(3) 0.69593(3) 0.69486(2) 0.02288(8) Uani 1 1 d .
Cu1 Cu 0.55508(4) 0.33109(3) 0.67802(2) 0.01901(8) Uani 1 1 d .
Cu2 Cu 0.53358(4) 0.52262(3) 0.61406(2) 0.02471(9) Uani 1 1 d .
N10 N 0.6834(3) 0.1908(2) 0.61743(15) 0.0178(5) Uani 1 1 d .
N17 N 0.4225(3) 0.0817(2) 0.72364(15) 0.0190(5) Uani 1 1 d .
N19 N 0.2234(3) 0.1705(2) 0.71865(15) 0.0197(5) Uani 1 1 d .
N23 N 0.8510(3) 0.4484(2) 0.61133(14) 0.0174(5) Uani 1 1 d .
N25 N 0.8583(3) 0.5715(2) 0.73436(14) 0.0170(5) Uani 1 1 d .
C11 C 0.6534(3) 0.0727(2) 0.63705(18) 0.0189(6) Uani 1 1 d .
C12 C 0.6896(4) -0.0294(3) 0.58496(19) 0.0243(6) Uani 1 1 d .
H12 H 0.6642 -0.1130 0.5986 0.029 Uiso 1 1 calc R
C13 C 0.7635(4) -0.0056(3) 0.51261(19) 0.0276(7) Uani 1 1 d .
H13 H 0.7891 -0.0734 0.4757 0.033 Uiso 1 1 calc R
C14 C 0.7996(4) 0.1164(3) 0.49462(18) 0.0240(6) Uani 1 1 d .
H14 H 0.8535 0.1347 0.4464 0.029 Uiso 1 1 calc R
C15 C 0.7557(3) 0.2130(3) 0.54831(17) 0.0191(6) Uani 1 1 d .
C16 C 0.5896(3) 0.0590(3) 0.72172(18) 0.0211(6) Uani 1 1 d .
H16A H 0.5800 -0.0297 0.7309 0.025 Uiso 1 1 calc R
H16B H 0.6744 0.1218 0.7706 0.025 Uiso 1 1 calc R
C18 C 0.3922(3) 0.1953(2) 0.71389(17) 0.0179(5) Uani 1 1 d .
C20 C 0.1532(4) 0.0458(3) 0.73102(19) 0.0250(6) Uani 1 1 d .
H20 H 0.0380 0.0070 0.7364 0.030 Uiso 1 1 calc R
C21 C 0.2783(4) -0.0099(3) 0.73403(19) 0.0242(6) Uani 1 1 d .
H21 H 0.2692 -0.0954 0.7418 0.029 Uiso 1 1 calc R
C22 C 0.7898(4) 0.3480(3) 0.53090(17) 0.0218(6) Uani 1 1 d .
H22A H 0.8762 0.3616 0.4922 0.026 Uiso 1 1 calc R
H22B H 0.6833 0.3562 0.5000 0.026 Uiso 1 1 calc R
C24 C 0.7467(3) 0.4798(2) 0.66716(18) 0.0176(5) Uani 1 1 d .
C26 C 1.0239(3) 0.5962(3) 0.71955(19) 0.0214(6) Uani 1 1 d .
H26 H 1.1229 0.6567 0.7567 0.026 Uiso 1 1 calc R
C27 C 1.0191(3) 0.5180(3) 0.64214(18) 0.0209(6) Uani 1 1 d .
H27 H 1.1137 0.5126 0.6146 0.025 Uiso 1 1 calc R
C28 C 0.1263(4) 0.2614(3) 0.70923(19) 0.0233(6) Uani 1 1 d .
H28A H 0.0210 0.2166 0.6655 0.028 Uiso 1 1 calc R
H28B H 0.1952 0.3346 0.6870 0.028 Uiso 1 1 calc R
C29 C 0.0780(4) 0.3152(3) 0.79486(19) 0.0252(6) Uani 1 1 d .
H29A H 0.0370 0.2430 0.8248 0.030 Uiso 1 1 calc R
H29B H -0.0174 0.3509 0.7819 0.030 Uiso 1 1 calc R
C30 C 0.2255(4) 0.4213(3) 0.85630(19) 0.0254(6) Uani 1 1 d .
H30A H 0.3247 0.3883 0.8654 0.031 Uiso 1 1 calc R
H30B H 0.2598 0.4971 0.8288 0.031 Uiso 1 1 calc R
C31 C 0.1784(5) 0.4650(3) 0.9446(2) 0.0350(7) Uani 1 1 d .
H31A H 0.1639 0.3929 0.9760 0.042 Uiso 1 1 calc R
H31B H 0.0669 0.4817 0.9345 0.042 Uiso 1 1 calc R
C32 C 0.3089(4) 0.5870(3) 1.0032(2) 0.0350(7) Uani 1 1 d .
H32A H 0.2898 0.5918 1.0643 0.042 Uiso 1 1 calc R
H32B H 0.4253 0.5803 1.0013 0.042 Uiso 1 1 calc R
C33 C 0.2975(4) 0.7108(3) 0.9757(2) 0.0339(7) Uani 1 1 d .
H33A H 0.1834 0.7199 0.9814 0.041 Uiso 1 1 calc R
H33B H 0.3082 0.7028 0.9133 0.041 Uiso 1 1 calc R
C34 C 0.4348(4) 0.8348(3) 1.0294(2) 0.0377(8) Uani 1 1 d .
H34A H 0.4116 0.9108 1.0107 0.045 Uiso 1 1 calc R
H34B H 0.4226 0.8424 1.0916 0.045 Uiso 1 1 calc R
C35 C 0.6185(4) 0.8426(3) 1.0230(2) 0.0341(7) Uani 1 1 d .
H35A H 0.6520 0.7811 1.0553 0.041 Uiso 1 1 calc R
H35B H 0.6929 0.9314 1.0519 0.041 Uiso 1 1 calc R
C36 C 0.6499(4) 0.8114(3) 0.9289(2) 0.0323(7) Uani 1 1 d .
H36A H 0.5890 0.7184 0.9029 0.039 Uiso 1 1 calc R
H36B H 0.6010 0.8638 0.8943 0.039 Uiso 1 1 calc R
C37 C 0.8378(4) 0.8383(3) 0.9225(2) 0.0314(7) Uani 1 1 d .
H37A H 0.8927 0.8041 0.9683 0.038 Uiso 1 1 calc R
H37B H 0.8924 0.9337 0.9351 0.038 Uiso 1 1 calc R
C38 C 0.8729(4) 0.7791(3) 0.8337(2) 0.0260(6) Uani 1 1 d .
H38A H 0.8151 0.8103 0.7871 0.031 Uiso 1 1 calc R
H38B H 0.9972 0.8088 0.8334 0.031 Uiso 1 1 calc R
C39 C 0.8100(4) 0.6308(3) 0.81412(18) 0.0209(6) Uani 1 1 d .
H39A H 0.8577 0.6004 0.8641 0.025 Uiso 1 1 calc R
H39B H 0.6840 0.6013 0.8081 0.025 Uiso 1 1 calc R

loop_
_atom_site_aniso_label
_atom_site_aniso_U_11
_atom_site_aniso_U_22
_atom_site_aniso_U_33
_atom_site_aniso_U_23
_atom_site_aniso_U_13
_atom_site_aniso_U_12
Br3 0.02407(15) 0.01565(13) 0.02262(15) 0.00227(10) 0.00675(11) 0.00388(11)
Br4 0.02189(14) 0.02017(14) 0.02677(15) 0.00130(11) 0.00681(11) 0.00800(11)
Cu1 0.01721(17) 0.01486(16) 0.02466(18) 0.00300(13) 0.00810(13) 0.00339(13)
Cu2 0.02272(19) 0.02184(18) 0.0294(2) 0.00122(14) 0.00152(15) 0.01048(14)
N10 0.0168(11) 0.0177(11) 0.0219(12) 0.0050(9) 0.0066(9) 0.0081(9)
N17 0.0217(12) 0.0161(11) 0.0210(12) 0.0030(9) 0.0104(9) 0.0063(9)
N19 0.0199(12) 0.0192(11) 0.0192(12) 0.0020(9) 0.0064(9) 0.0050(9)
N23 0.0186(11) 0.0159(11) 0.0195(12) 0.0060(9) 0.0071(9) 0.0056(9)
N25 0.0161(11) 0.0156(10) 0.0194(12) 0.0046(9) 0.0047(9) 0.0037(9)
C11 0.0163(13) 0.0174(13) 0.0237(14) 0.0037(11) 0.0060(11) 0.0057(10)
C12 0.0245(15) 0.0157(13) 0.0317(16) 0.0010(11) 0.0058(12) 0.0066(11)
C13 0.0298(16) 0.0223(14) 0.0279(16) -0.0056(12) 0.0084(13) 0.0089(12)
C14 0.0271(15) 0.0258(14) 0.0186(14) 0.0010(11) 0.0083(11) 0.0077(12)
C15 0.0172(13) 0.0198(13) 0.0189(14) 0.0013(11) 0.0032(10) 0.0051(11)
C16 0.0212(14) 0.0201(13) 0.0264(15) 0.0070(11) 0.0094(11) 0.0100(11)
C18 0.0203(13) 0.0178(13) 0.0166(13) 0.0031(10) 0.0084(10) 0.0057(11)
C20 0.0196(14) 0.0238(14) 0.0293(16) 0.0041(12) 0.0104(12) 0.0013(11)
C21 0.0295(16) 0.0174(13) 0.0264(15) 0.0050(11) 0.0126(12) 0.0047(12)
C22 0.0294(15) 0.0212(14) 0.0163(13) 0.0032(11) 0.0068(11) 0.0096(12)
C24 0.0164(13) 0.0150(12) 0.0233(14) 0.0062(10) 0.0071(10) 0.0052(10)
C26 0.0146(13) 0.0206(13) 0.0285(15) 0.0077(12) 0.0060(11) 0.0022(11)
C27 0.0163(13) 0.0234(14) 0.0283(15) 0.0133(12) 0.0106(11) 0.0069(11)
C28 0.0203(14) 0.0269(15) 0.0259(15) 0.0075(12) 0.0074(11) 0.0098(12)
C29 0.0248(15) 0.0276(15) 0.0288(16) 0.0086(12) 0.0123(12) 0.0125(12)
C30 0.0294(16) 0.0270(15) 0.0251(15) 0.0072(12) 0.0101(12) 0.0137(13)
C31 0.049(2) 0.0304(16) 0.0294(17) 0.0073(14) 0.0189(15) 0.0133(15)
C32 0.047(2) 0.0330(17) 0.0291(17) 0.0080(14) 0.0137(15) 0.0150(15)
C33 0.0373(18) 0.0332(17) 0.0374(19) 0.0078(14) 0.0134(15) 0.0180(15)
C34 0.054(2) 0.0316(17) 0.0319(18) 0.0017(14) 0.0157(16) 0.0195(16)
C35 0.045(2) 0.0315(17) 0.0246(16) -0.0007(13) 0.0057(14) 0.0142(15)
C36 0.0397(19) 0.0298(16) 0.0268(16) -0.0014(13) 0.0069(14) 0.0140(14)
C37 0.0317(17) 0.0224(15) 0.0322(17) -0.0055(13) 0.0030(13) 0.0038(13)
C38 0.0251(15) 0.0170(13) 0.0317(17) 0.0011(12) 0.0069(12) 0.0015(11)
C39 0.0220(14) 0.0194(13) 0.0200(14) 0.0021(11) 0.0069(11) 0.0041(11)

loop_
_atom_type_symbol
_atom_type_description
_atom_type_scat_dispersion_real
_atom_type_scat_dispersion_imag
_atom_type_scat_source
C C 0.0033 0.0016 'International Tables Vol C Tables 4.2.6.8 and 6.1.1.4'
H H 0.0000 0.0000 'International Tables Vol C Tables 4.2.6.8 and 6.1.1.4'
Br Br -0.2901 2.4595 'International Tables Vol C Tables 4.2.6.8 and 6.1.1.4'
Cu Cu 0.3201 1.2651 'International Tables Vol C Tables 4.2.6.8 and 6.1.1.4'
N N 0.0061 0.0033 'International Tables Vol C Tables 4.2.6.8 and 6.1.1.4'

loop_
_geom_angle_atom_site_label_1
_geom_angle_atom_site_label_2
_geom_angle_atom_site_label_3
_geom_angle
_geom_angle_site_symmetry_3
Cu2 Br3 Cu2 83.794(15) 2_666
N10 Cu1 Cu2 121.56(6) .
C18 Cu1 Cu2 133.70(8) .
C18 Cu1 N10 91.88(10) .
C18 Cu1 C24 167.92(11) .
C24 Cu1 Cu2 53.14(7) .
C24 Cu1 N10 90.43(9) .
Br3 Cu2 Br3 96.206(15) 2_666
Br3 Cu2 Cu1 83.750(15) .
Br4 Cu2 Br3 101.902(15) 2_666
Br4 Cu2 Br3 114.647(16) .
Br4 Cu2 Cu1 121.044(19) .
Cu1 Cu2 Br3 132.781(16) 2_666
C24 Cu2 Br3 121.35(7) .
C24 Cu2 Br3 93.63(8) 2_666
C24 Cu2 Br4 119.39(7) .
C24 Cu2 Cu1 49.92(7) .
C11 N10 Cu1 119.92(18) .
C15 N10 Cu1 118.81(17) .
C15 N10 C11 119.5(2) .
C18 N17 C16 124.0(2) .
C18 N17 C21 112.2(2) .
C21 N17 C16 123.9(2) .
C18 N19 C20 111.3(2) .
C18 N19 C28 124.7(2) .
C20 N19 C28 123.9(2) .
C24 N23 C22 123.6(2) .
C27 N23 C22 124.4(2) .
C27 N23 C24 111.9(2) .
C24 N25 C26 111.2(2) .
C24 N25 C39 124.6(2) .
C26 N25 C39 124.1(2) .
N10 C11 C12 121.9(3) .
N10 C11 C16 116.5(2) .
C12 C11 C16 121.5(2) .
C11 C12 H12 120.9 .
C13 C12 C11 118.2(3) .
C13 C12 H12 120.9 .
C12 C13 H13 120.1 .
C14 C13 C12 119.7(3) .
C14 C13 H13 120.1 .
C13 C14 H14 120.5 .
C13 C14 C15 119.0(3) .
C15 C14 H14 120.5 .
N10 C15 C14 121.7(3) .
N10 C15 C22 117.0(2) .
C14 C15 C22 121.3(3) .
N17 C16 C11 113.1(2) .
N17 C16 H16A 109.0 .
N17 C16 H16B 109.0 .
C11 C16 H16A 109.0 .
C11 C16 H16B 109.0 .
H16A C16 H16B 107.8 .
N17 C18 Cu1 122.31(19) .
N19 C18 Cu1 133.4(2) .
N19 C18 N17 103.1(2) .
N19 C20 H20 126.4 .
C21 C20 N19 107.1(3) .
C21 C20 H20 126.4 .
N17 C21 H21 126.9 .
C20 C21 N17 106.3(2) .
C20 C21 H21 126.9 .
N23 C22 C15 112.1(2) .
N23 C22 H22A 109.2 .
N23 C22 H22B 109.2 .
C15 C22 H22A 109.2 .
C15 C22 H22B 109.2 .
H22A C22 H22B 107.9 .
Cu1 C24 Cu2 76.95(9) .
N23 C24 Cu1 114.87(17) .
N23 C24 Cu2 117.38(18) .
N25 C24 Cu1 126.5(2) .
N25 C24 Cu2 117.35(17) .
N25 C24 N23 103.3(2) .
N25 C26 H26 126.5 .
C27 C26 N25 107.0(2) .
C27 C26 H26 126.5 .
N23 C27 H27 126.7 .
C26 C27 N23 106.5(2) .
C26 C27 H27 126.7 .
N19 C28 H28A 109.1 .
N19 C28 H28B 109.1 .
N19 C28 C29 112.6(2) .
H28A C28 H28B 107.8 .
C29 C28 H28A 109.1 .
C29 C28 H28B 109.1 .
C28 C29 H29A 108.9 .
C28 C29 H29B 108.9 .
C28 C29 C30 113.2(2) .
H29A C29 H29B 107.7 .
C30 C29 H29A 108.9 .
C30 C29 H29B 108.9 .
C29 C30 H30A 109.2 .
C29 C30 H30B 109.2 .
H30A C30 H30B 107.9 .
C31 C30 C29 112.2(3) .
C31 C30 H30A 109.2 .
C31 C30 H30B 109.2 .
C30 C31 H31A 108.6 .
C30 C31 H31B 108.6 .
C30 C31 C32 114.7(3) .
H31A C31 H31B 107.6 .
C32 C31 H31A 108.6 .
C32 C31 H31B 108.6 .
C31 C32 H32A 109.1 .
C31 C32 H32B 109.1 .
H32A C32 H32B 107.9 .
C33 C32 C31 112.4(3) .
C33 C32 H32A 109.1 .
C33 C32 H32B 109.1 .
C32 C33 H33A 108.8 .
C32 C33 H33B 108.8 .
C32 C33 C34 113.8(3) .
H33A C33 H33B 107.7 .
C34 C33 H33A 108.8 .
C34 C33 H33B 108.8 .
C33 C34 H34A 108.2 .
C33 C34 H34B 108.2 .
H34A C34 H34B 107.4 .
C35 C34 C33 116.2(2) .
C35 C34 H34A 108.2 .
C35 C34 H34B 108.2 .
C34 C35 H35A 108.8 .
C34 C35 H35B 108.8 .
C34 C35 C36 113.8(3) .
H35A C35 H35B 107.7 .
C36 C35 H35A 108.8 .
C36 C35 H35B 108.8 .
C35 C36 H36A 108.9 .
C35 C36 H36B 108.9 .
H36A C36 H36B 107.7 .
C37 C36 C35 113.4(3) .
C37 C36 H36A 108.9 .
C37 C36 H36B 108.9 .
C36 C37 H37A 108.6 .
C36 C37 H37B 108.6 .
C36 C37 C38 114.8(2) .
H37A C37 H37B 107.5 .
C38 C37 H37A 108.6 .
C38 C37 H37B 108.6 .
C37 C38 H38A 109.3 .
C37 C38 H38B 109.3 .
H38A C38 H38B 107.9 .
C39 C38 C37 111.8(2) .
C39 C38 H38A 109.3 .
C39 C38 H38B 109.3 .
N25 C39 C38 112.9(2) .
N25 C39 H39A 109.0 .
N25 C39 H39B 109.0 .
C38 C39 H39A 109.0 .
C38 C39 H39B 109.0 .
H39A C39 H39B 107.8 .

loop_
_geom_bond_atom_site_label_1
_geom_bond_atom_site_label_2
_geom_bond_distance
_geom_bond_site_symmetry_2
Br3 Cu2 2.4583(4) .
Br3 Cu2 2.7728(5) 2_666
Br4 Cu2 2.4149(4) .
Cu1 Cu2 2.5209(5) .
Cu1 N10 2.246(2) .
Cu1 C18 1.925(3) .
Cu1 C24 1.980(3) .
Cu2 Br3 2.7727(5) 2_666
Cu2 C24 2.070(3) .
N10 C11 1.345(3) .
N10 C15 1.331(4) .
N17 C16 1.475(3) .
N17 C18 1.366(3) .
N17 C21 1.376(4) .
N19 C18 1.360(3) .
N19 C20 1.386(4) .
N19 C28 1.459(3) .
N23 C22 1.459(3) .
N23 C24 1.370(3) .
N23 C27 1.369(3) .
N25 C24 1.367(3) .
N25 C26 1.378(3) .
N25 C39 1.464(3) .
C11 C12 1.393(4) .
C11 C16 1.509(4) .
C12 H12 0.9500 .
C12 C13 1.387(4) .
C13 H13 0.9500 .
C13 C14 1.373(4) .
C14 H14 0.9500 .
C14 C15 1.394(4) .
C15 C22 1.506(4) .
C16 H16A 0.9900 .
C16 H16B 0.9900 .
C20 H20 0.9500 .
C20 C21 1.341(4) .
C21 H21 0.9500 .
C22 H22A 0.9900 .
C22 H22B 0.9900 .
C26 H26 0.9500 .
C26 C27 1.354(4) .
C27 H27 0.9500 .
C28 H28A 0.9900 .
C28 H28B 0.9900 .
C28 C29 1.521(4) .
C29 H29A 0.9900 .
C29 H29B 0.9900 .
C29 C30 1.524(4) .
C30 H30A 0.9900 .
C30 H30B 0.9900 .
C30 C31 1.523(4) .
C31 H31A 0.9900 .
C31 H31B 0.9900 .
C31 C32 1.530(4) .
C32 H32A 0.9900 .
C32 H32B 0.9900 .
C32 C33 1.518(4) .
C33 H33A 0.9900 .
C33 H33B 0.9900 .
C33 C34 1.539(5) .
C34 H34A 0.9900 .
C34 H34B 0.9900 .
C34 C35 1.515(5) .
C35 H35A 0.9900 .
C35 H35B 0.9900 .
C35 C36 1.532(4) .
C36 H36A 0.9900 .
C36 H36B 0.9900 .
C36 C37 1.520(4) .
C37 H37A 0.9900 .
C37 H37B 0.9900 .
C37 C38 1.535(4) .
C38 H38A 0.9900 .
C38 H38B 0.9900 .
C38 C39 1.524(4) .
C39 H39A 0.9900 .
C39 H39B 0.9900 .
